data_9007726
loop_
_publ_author_name
'Rochon, F. D.'
'Kong, P. C.'
'Melanson, R.'

_publ_section_title
;
 Tetraammineplatinum(II) bis[pertechnetate(VII)]
;
_journal_name_full 'Acta Crystallographica, Section C'
_journal_page_first 8
_journal_page_last 10
_journal_paper_doi 10.1107/S0108270189004749
_journal_volume 46
_journal_year 1990
_chemical_formula_structural Pt(NH3)4(TcO4)2
_chemical_formula_sum 'N4 O8 Pt Tc2'
_space_group_IT_number 2
_symmetry_space_group_name_Hall '-P 1'
_symmetry_space_group_name_H-M 'P -1'
_cell_angle_alpha 69.33
_cell_angle_beta 79.74
_cell_angle_gamma 77.41
_cell_length_a 5.178
_cell_length_b 7.725
_cell_length_c 7.935
_cell_formula_units_Z 1
_cell_volume 288.044
_database_code_amcsd 0010085
_exptl_crystal_density_diffrn 3.315
_cod_original_formula_sum 'Pt Tc2 O8 N4'
_cod_database_code 9007726
_amcsd_formula_title Pt(NH3)4(TcO4)2

loop_
_space_group_symop_operation_xyz
x,y,z
-x,-y,-z

loop_
_atom_site_label
_atom_site_fract_x
_atom_site_fract_y
_atom_site_fract_z
_atom_site_U_iso_or_equiv
_atom_site_attached_hydrogens
Pt 0.00000 0.00000 0.00000 0.01660 0
Tc 0.50020 0.33060 0.33600 0.02040 0
O1 0.38440 0.30940 0.55690 0.03770 0
O2 0.43460 0.14680 0.28620 0.03580 0
O3 0.35440 0.53890 0.19370 0.04070 0
O4 0.83510 0.32200 0.30640 0.03500 0
N1 0.14690 0.24120 -0.04540 0.02800 3
N2 0.05780 -0.08940 0.26860 0.02730 3

loop_
_cod_related_entry_id
_cod_related_entry_database
_cod_related_entry_code
1 AMCSD 0010085
